data_7205195
loop_
_publ_author_name
'Hao, Yongjing'
'Wu, Biao'
'Li, Shaoguang'
'Jia, Chuandong'
'Huang, Xiaojuan'
'Yang, Xiao-Juan'

_publ_section_title
;
 Coordination polymers derived from a flexible bis(pyridylurea) ligand:
 conformational change of the ligand and structural diversity of the
 complexes
;
_journal_issue 1
_journal_name_full CrystEngComm
_journal_page_first 215
_journal_paper_doi 10.1039/c0ce00200c
_journal_volume 13
_journal_year 2011
_chemical_formula_sum 'C14 H24 N6 O6'
_chemical_formula_weight 372.39
_chemical_name_systematic
;
?
;
_space_group_IT_number 2
_symmetry_cell_setting triclinic
_symmetry_space_group_name_Hall '-P 1'
_symmetry_space_group_name_H-M 'P -1'
_atom_sites_solution_hydrogens geom
_atom_sites_solution_primary direct
_atom_sites_solution_secondary difmap
_audit_creation_method SHELXL-97
_cell_angle_alpha 98.095(3)
_cell_angle_beta 99.515(3)
_cell_angle_gamma 110.281(3)
_cell_formula_units_Z 1
_cell_length_a 7.2549(13)
_cell_length_b 7.7629(15)
_cell_length_c 9.1054(16)
_cell_measurement_temperature 293(2)
_cell_volume 463.39(15)
_computing_cell_refinement 'Bruker SMART'
_computing_data_collection 'Bruker SMART APEX II'
_computing_data_reduction 'Bruker SAINT'
_computing_structure_refinement 'SHELXL-97 (Sheldrick, 1997)'
_computing_structure_solution 'SHELXS-97 (Sheldrick, 1990)'
_diffrn_ambient_temperature 293(2)
_diffrn_measured_fraction_theta_full 0.993
_diffrn_measured_fraction_theta_max 0.993
_diffrn_radiation_monochromator graphite
_diffrn_radiation_source 'fine-focus sealed tube'
_diffrn_radiation_type MoK\a
_diffrn_radiation_wavelength 0.71073
_diffrn_reflns_av_R_equivalents 0.0176
_diffrn_reflns_av_sigmaI/netI 0.0249
_diffrn_reflns_limit_h_max 8
_diffrn_reflns_limit_h_min -8
_diffrn_reflns_limit_k_max 7
_diffrn_reflns_limit_k_min -9
_diffrn_reflns_limit_l_max 10
_diffrn_reflns_limit_l_min -10
_diffrn_reflns_number 2373
_diffrn_reflns_theta_full 25.00
_diffrn_reflns_theta_max 25.00
_diffrn_reflns_theta_min 2.32
_exptl_absorpt_coefficient_mu 0.105
_exptl_absorpt_correction_T_max 0.9772
_exptl_absorpt_correction_T_min 0.9691
_exptl_absorpt_correction_type multi-scan
_exptl_absorpt_process_details SADABS
_exptl_crystal_colour Colorless
_exptl_crystal_density_diffrn 1.334
_exptl_crystal_density_method 'not measured'
_exptl_crystal_description Block
_exptl_crystal_F_000 198
_exptl_crystal_size_max 0.30
_exptl_crystal_size_mid 0.25
_exptl_crystal_size_min 0.22
_refine_diff_density_max 0.263
_refine_diff_density_min -0.286
_refine_diff_density_rms 0.058
_refine_ls_extinction_method none
_refine_ls_goodness_of_fit_ref 1.384
_refine_ls_hydrogen_treatment mixed
_refine_ls_matrix_type full
_refine_ls_number_parameters 130
_refine_ls_number_reflns 1620
_refine_ls_number_restraints 4
_refine_ls_restrained_S_all 1.386
_refine_ls_R_factor_all 0.0535
_refine_ls_R_factor_gt 0.0477
_refine_ls_shift/su_max 0.012
_refine_ls_shift/su_mean 0.001
_refine_ls_structure_factor_coef Fsqd
_refine_ls_weighting_details 'calc w=1/[\s^2^(Fo^2^)+(0.1000P)^2^+0.0000P] where P=(Fo^2^+2Fc^2^)/3'
_refine_ls_weighting_scheme calc
_refine_ls_wR_factor_gt 0.1654
_refine_ls_wR_factor_ref 0.1729
_reflns_number_gt 1410
_reflns_number_total 1620
_reflns_threshold_expression >2sigma(I)
_cod_data_source_file C0CE00200C.TXT
_cod_data_source_block L
_cod_depositor_comments
;
The following automatic conversions were performed:
'_symmetry_cell_setting' value 'Triclinic' changed to 'triclinic'
according to '/home/saulius/struct/CIF-dictionaries/cif_core.dic'
dictionary named 'cif_core.dic' version 2.4.1 from
2010-06-29.

'_exptl_absorpt_correction_type' value 'Multi-scan' changed
to 'multi-scan' according to
'/home/saulius/struct/CIF-dictionaries/cif_core.dic' dictionary named
'cif_core.dic' version 2.4.1 from 2010-06-29.

Automatic conversion script
Id: cif_fix_enum 1555 2011-01-17 13:19:09Z saulius 
;
_cod_original_sg_symbol_H-M P-1
_cod_database_code 7205195

loop_
_symmetry_equiv_pos_as_xyz
'x, y, z'
'-x, -y, -z'

loop_
_atom_site_label
_atom_site_type_symbol
_atom_site_fract_x
_atom_site_fract_y
_atom_site_fract_z
_atom_site_U_iso_or_equiv
_atom_site_adp_type
_atom_site_occupancy
_atom_site_symmetry_multiplicity
_atom_site_calc_flag
_atom_site_refinement_flags
_atom_site_disorder_assembly
_atom_site_disorder_group
O1 O 0.26359(18) 0.7970(2) 0.67948(16) 0.0645(5) Uani 1 1 d . . .
O2 O -0.0227(2) 0.9505(2) 0.63773(16) 0.0618(5) Uani 1 1 d D . .
H2A H 0.062(3) 0.899(3) 0.658(3) 0.080 Uiso 1 1 d D . .
H2B H -0.027(4) 0.973(4) 0.544(2) 0.080 Uiso 1 1 d D . .
O3 O 0.0209(2) 0.1449(2) 0.92035(17) 0.0657(5) Uani 1 1 d D . .
H3A H 0.105(3) 0.241(3) 0.974(3) 0.080 Uiso 1 1 d D . .
H3B H 0.012(4) 0.064(3) 0.976(3) 0.080 Uiso 1 1 d D . .
N1 N 0.2736(3) 0.4569(2) 0.1431(2) 0.0683(6) Uani 1 1 d . . .
N2 N 0.5349(2) 0.8083(2) 0.57876(16) 0.0456(4) Uani 1 1 d . . .
H2 H 0.6647 0.8544 0.5991 0.055 Uiso 1 1 calc R . .
N3 N 0.5771(2) 0.9851(2) 0.81400(17) 0.0519(5) Uani 1 1 d . . .
H3 H 0.7042 1.0220 0.8169 0.062 Uiso 1 1 calc R . .
C1 C 0.1608(3) 0.5023(3) 0.2318(3) 0.0738(7) Uani 1 1 d . . .
H1 H 0.0219 0.4530 0.1927 0.089 Uiso 1 1 calc R . .
C2 C 0.2312(3) 0.6149(3) 0.3751(2) 0.0628(6) Uani 1 1 d . . .
H2C H 0.1428 0.6404 0.4298 0.075 Uiso 1 1 calc R . .
C3 C 0.4391(2) 0.6904(2) 0.43685(19) 0.0434(5) Uani 1 1 d . . .
C4 C 0.5591(3) 0.6434(3) 0.3461(2) 0.0495(5) Uani 1 1 d . . .
H4 H 0.6986 0.6902 0.3817 0.059 Uiso 1 1 calc R . .
C5 C 0.4712(3) 0.5284(3) 0.2048(2) 0.0597(6) Uani 1 1 d . . .
H5 H 0.5552 0.4981 0.1479 0.072 Uiso 1 1 calc R . .
C6 C 0.4468(2) 0.8605(2) 0.6912(2) 0.0443(5) Uani 1 1 d . . .
C7 C 0.5125(3) 1.0606(3) 0.9429(2) 0.0531(5) Uani 1 1 d . . .
H7A H 0.3852 1.0727 0.9061 0.064 Uiso 1 1 calc R . .
H7B H 0.6116 1.1851 0.9919 0.064 Uiso 1 1 calc R . .

loop_
_atom_site_aniso_label
_atom_site_aniso_U_11
_atom_site_aniso_U_22
_atom_site_aniso_U_33
_atom_site_aniso_U_23
_atom_site_aniso_U_13
_atom_site_aniso_U_12
O1 0.0424(8) 0.0826(10) 0.0664(10) 0.0044(7) 0.0184(6) 0.0228(7)
O2 0.0487(8) 0.0807(10) 0.0528(9) 0.0057(7) 0.0079(7) 0.0256(7)
O3 0.0583(9) 0.0660(10) 0.0540(10) -0.0083(7) 0.0034(7) 0.0135(7)
N1 0.0786(12) 0.0574(10) 0.0478(10) 0.0008(8) 0.0062(9) 0.0081(8)
N2 0.0350(7) 0.0556(9) 0.0409(9) 0.0016(6) 0.0088(6) 0.0139(6)
N3 0.0454(8) 0.0633(9) 0.0446(9) 0.0025(7) 0.0159(7) 0.0187(7)
C1 0.0529(12) 0.0770(15) 0.0625(14) 0.0019(11) -0.0047(10) 0.0027(10)
C2 0.0468(11) 0.0734(14) 0.0532(12) 0.0007(10) 0.0062(9) 0.0122(9)
C3 0.0454(9) 0.0419(9) 0.0388(9) 0.0090(7) 0.0074(7) 0.0123(7)
C4 0.0503(10) 0.0519(10) 0.0435(10) 0.0079(8) 0.0119(8) 0.0165(8)
C5 0.0737(13) 0.0545(11) 0.0447(11) 0.0044(8) 0.0148(10) 0.0185(9)
C6 0.0402(9) 0.0512(10) 0.0438(10) 0.0102(8) 0.0127(7) 0.0187(7)
C7 0.0644(11) 0.0524(10) 0.0457(11) 0.0041(8) 0.0175(9) 0.0265(8)

loop_
_atom_type_symbol
_atom_type_description
_atom_type_scat_dispersion_real
_atom_type_scat_dispersion_imag
_atom_type_scat_source
C C 0.0033 0.0016 'International Tables Vol C Tables 4.2.6.8 and 6.1.1.4'
H H 0.0000 0.0000 'International Tables Vol C Tables 4.2.6.8 and 6.1.1.4'
N N 0.0061 0.0033 'International Tables Vol C Tables 4.2.6.8 and 6.1.1.4'
O O 0.0106 0.0060 'International Tables Vol C Tables 4.2.6.8 and 6.1.1.4'

loop_
_geom_angle_atom_site_label_1
_geom_angle_atom_site_label_2
_geom_angle_atom_site_label_3
_geom_angle
_geom_angle_site_symmetry_1
_geom_angle_site_symmetry_3
_geom_angle_publ_flag
C5 N1 C1 114.82(17) . . ?
C6 N2 C3 127.68(14) . . ?
C6 N3 C7 122.66(16) . . ?
N1 C1 C2 125.92(19) . . ?
C1 C2 C3 118.3(2) . . ?
N2 C3 C2 125.64(16) . . ?
N2 C3 C4 117.83(15) . . ?
C2 C3 C4 116.53(17) . . ?
C5 C4 C3 119.87(17) . . ?
N1 C5 C4 124.5(2) . . ?
O1 C6 N3 122.88(16) . . ?
O1 C6 N2 122.52(16) . . ?
N3 C6 N2 114.60(14) . . ?
N3 C7 C7 112.31(19) . 2_677 ?

loop_
_geom_bond_atom_site_label_1
_geom_bond_atom_site_label_2
_geom_bond_distance
_geom_bond_site_symmetry_2
_geom_bond_publ_flag
O1 C6 1.227(2) . ?
N1 C5 1.331(3) . ?
N1 C1 1.336(3) . ?
N2 C6 1.379(2) . ?
N2 C3 1.385(2) . ?
N3 C6 1.339(2) . ?
N3 C7 1.456(2) . ?
C1 C2 1.370(3) . ?
C2 C3 1.396(2) . ?
C3 C4 1.395(2) . ?
C4 C5 1.367(3) . ?
C7 C7 1.490(4) 2_677 ?

loop_
_geom_hbond_atom_site_label_D
_geom_hbond_atom_site_label_H
_geom_hbond_atom_site_label_A
_geom_hbond_distance_DH
_geom_hbond_distance_HA
_geom_hbond_distance_DA
_geom_hbond_angle_DHA
_geom_hbond_site_symmetry_A
C2 H2C O1 0.93 2.29 2.862(3) 119.3 .
O2 H2A O1 0.852(16) 1.886(17) 2.732(2) 172(3) .
N2 H2 O2 0.86 2.08 2.935(2) 176.2 1_655
N3 H3 O3 0.86 2.14 2.950(2) 156.4 1_665
O3 H3A N1 0.807(16) 1.975(17) 2.766(2) 166(3) 1_556
O2 H2B O2 0.891(16) 1.886(16) 2.762(3) 168(3) 2_576
O3 H3B O3 0.856(16) 1.950(16) 2.801(3) 173(3) 2_557

loop_
_geom_torsion_atom_site_label_1
_geom_torsion_atom_site_label_2
_geom_torsion_atom_site_label_3
_geom_torsion_atom_site_label_4
_geom_torsion
_geom_torsion_site_symmetry_1
_geom_torsion_site_symmetry_2
_geom_torsion_site_symmetry_3
_geom_torsion_site_symmetry_4
_geom_torsion_publ_flag
C5 N1 C1 C2 1.0(4) . . . . ?
N1 C1 C2 C3 -0.2(4) . . . . ?
C6 N2 C3 C2 6.4(3) . . . . ?
C6 N2 C3 C4 -174.28(15) . . . . ?
C1 C2 C3 N2 179.14(18) . . . . ?
C1 C2 C3 C4 -0.2(3) . . . . ?
N2 C3 C4 C5 -179.59(15) . . . . ?
C2 C3 C4 C5 -0.2(3) . . . . ?
C1 N1 C5 C4 -1.4(3) . . . . ?
C3 C4 C5 N1 1.1(3) . . . . ?
C7 N3 C6 O1 -1.9(3) . . . . ?
C7 N3 C6 N2 178.39(15) . . . . ?
C3 N2 C6 O1 3.8(3) . . . . ?
C3 N2 C6 N3 -176.42(15) . . . . ?
C6 N3 C7 C7 87.0(3) . . . 2_677 ?
